data_7015753
loop_
_publ_author_name
'Chen, Gong-Jun'
'Gao, Chun-Yan'
'Tian, Jin-Lei'
'Tang, Jinkui'
'Gu, Wen'
'Liu, Xin'
'Yan, Shi-Ping'
'Liao, Dai-Zheng'
'Cheng, Peng'

_publ_section_title
;
 Coordination-perturbed single-molecule magnet behaviour of mononuclear
 dysprosium complexes.
;
_journal_issue 20
_journal_name_full 'Dalton transactions (Cambridge, England : 2003)'
_journal_page_first 5579
_journal_page_last 5583
_journal_paper_doi 10.1039/c1dt10050e
_journal_volume 40
_journal_year 2011
_chemical_formula_sum 'C29 H25 Dy N6 O9'
_chemical_formula_weight 764.05
_chemical_name_systematic
;
?
;
_space_group_IT_number 13
_symmetry_cell_setting monoclinic
_symmetry_space_group_name_Hall '-P 2yc'
_symmetry_space_group_name_H-M 'P 1 2/c 1'
_atom_sites_solution_hydrogens geom
_atom_sites_solution_primary direct
_atom_sites_solution_secondary difmap
_audit_creation_method SHELXL-97
_cell_angle_alpha 90.00
_cell_angle_beta 123.63(2)
_cell_angle_gamma 90.00
_cell_formula_units_Z 2
_cell_length_a 11.193(2)
_cell_length_b 9.5690(19)
_cell_length_c 15.559(5)
_cell_measurement_reflns_used 9686
_cell_measurement_temperature 293(2)
_cell_measurement_theta_max 55.39
_cell_measurement_theta_min 6.10
_cell_volume 1387.5(7)
_computing_cell_refinement crystalclear
_computing_data_collection 'crystalclear(Rigaku/MSC Inc., 2005)'
_computing_data_reduction crystalclear
_computing_molecular_graphics 'Bruker SHELXTL'
_computing_publication_material 'Bruker SHELXTL'
_computing_structure_refinement 'SHELXL-97 (Sheldrick, 1997)'
_computing_structure_solution 'SHELXS-97 (Sheldrick, 1990)'
_diffrn_ambient_temperature 293(2)
_diffrn_detector_area_resol_mean 7.31
_diffrn_measured_fraction_theta_full 0.998
_diffrn_measured_fraction_theta_max 0.998
_diffrn_measurement_device_type 'rigaku saturn CCD area detector'
_diffrn_measurement_method '\w and \f scans'
_diffrn_radiation_monochromator confocal
_diffrn_radiation_source 'rotating anode'
_diffrn_radiation_type MoK\a
_diffrn_radiation_wavelength 0.71073
_diffrn_reflns_av_R_equivalents 0.0371
_diffrn_reflns_av_sigmaI/netI 0.0353
_diffrn_reflns_limit_h_max 12
_diffrn_reflns_limit_h_min -13
_diffrn_reflns_limit_k_max 11
_diffrn_reflns_limit_k_min -11
_diffrn_reflns_limit_l_max 18
_diffrn_reflns_limit_l_min -18
_diffrn_reflns_number 8161
_diffrn_reflns_theta_full 25.00
_diffrn_reflns_theta_max 25.00
_diffrn_reflns_theta_min 3.05
_diffrn_standards_decay_% 0
_diffrn_standards_interval_count 0
_diffrn_standards_interval_time 0
_diffrn_standards_number 0
_exptl_absorpt_coefficient_mu 2.762
_exptl_absorpt_correction_T_max 0.6081
_exptl_absorpt_correction_T_min 0.6081
_exptl_absorpt_correction_type multi-scan
_exptl_absorpt_process_details sadabs
_exptl_crystal_colour colorless
_exptl_crystal_density_diffrn 1.829
_exptl_crystal_density_method 'not measured'
_exptl_crystal_description block
_exptl_crystal_F_000 758
_exptl_crystal_size_max 0.20
_exptl_crystal_size_mid 0.20
_exptl_crystal_size_min 0.20
_refine_diff_density_max 0.751
_refine_diff_density_min -1.342
_refine_diff_density_rms 0.266
_refine_ls_extinction_method none
_refine_ls_goodness_of_fit_ref 1.318
_refine_ls_hydrogen_treatment constr
_refine_ls_matrix_type full
_refine_ls_number_parameters 206
_refine_ls_number_reflns 2460
_refine_ls_number_restraints 0
_refine_ls_restrained_S_all 1.318
_refine_ls_R_factor_all 0.0328
_refine_ls_R_factor_gt 0.0310
_refine_ls_shift/su_max 0.000
_refine_ls_shift/su_mean 0.000
_refine_ls_structure_factor_coef Fsqd
_refine_ls_weighting_details 'calc w=1/[\s^2^(Fo^2^)+(0.0617P)^2^+0.0000P] where P=(Fo^2^+2Fc^2^)/3'
_refine_ls_weighting_scheme calc
_refine_ls_wR_factor_gt 0.1027
_refine_ls_wR_factor_ref 0.1034
_reflns_number_gt 2356
_reflns_number_total 2460
_reflns_threshold_expression >2sigma(I)
_cod_data_source_file c1dt10050e.txt
_cod_data_source_block a2
_cod_depositor_comments
;
The following automatic conversions were performed:
'_symmetry_cell_setting' value 'Monoclinic' changed to 'monoclinic'
according to '/home/saulius/struct/CIF-dictionaries/cif_core.dic'
dictionary named 'cif_core.dic' version 2.4.1 from 2010-06-29.

Automatic conversion script
Id: cif_fix_enum 1555 2011-01-17 13:19:09Z saulius 
;
_cod_original_cell_volume 1387.5(6)
_cod_original_sg_symbol_H-M P2/c
_cod_database_code 7015753

loop_
_symmetry_equiv_pos_as_xyz
'x, y, z'
'-x, y, -z+1/2'
'-x, -y, -z'
'x, -y, z-1/2'

loop_
_atom_site_label
_atom_site_type_symbol
_atom_site_fract_x
_atom_site_fract_y
_atom_site_fract_z
_atom_site_U_iso_or_equiv
_atom_site_adp_type
_atom_site_occupancy
_atom_site_symmetry_multiplicity
_atom_site_calc_flag
_atom_site_refinement_flags
_atom_site_disorder_assembly
_atom_site_disorder_group
Dy1 Dy 0.5000 0.38597(3) 0.2500 0.02320(15) Uani 1 2 d S . .
O4 O 0.7131(4) 0.3042(4) 0.2540(3) 0.0413(9) Uani 1 1 d . . .
O5 O 0.5511(5) 0.3697(4) 0.1010(3) 0.0422(10) Uani 1 1 d . . .
O6 O 0.7299(6) 0.2475(5) 0.1272(4) 0.0699(14) Uani 1 1 d . . .
O10 O 0.5949(4) 0.1944(3) 0.3555(3) 0.0358(8) Uani 1 1 d . . .
N1 N 0.3828(5) 0.6074(3) 0.2689(4) 0.0273(10) Uani 1 1 d . . .
N2 N 0.2853(4) 0.4856(4) 0.0847(3) 0.0270(9) Uani 1 1 d . . .
N5 N 0.6666(5) 0.3061(5) 0.1597(4) 0.0376(10) Uani 1 1 d . . .
C1 C 0.4285(6) 0.6665(5) 0.3584(4) 0.0329(11) Uani 1 1 d . . .
H1 H 0.5106 0.6309 0.4171 0.039 Uiso 1 1 calc R . .
C2 C 0.3601(6) 0.7793(5) 0.3695(4) 0.0381(12) Uani 1 1 d . . .
H2 H 0.3960 0.8178 0.4342 0.046 Uiso 1 1 calc R . .
C3 C 0.2398(7) 0.8328(6) 0.2842(5) 0.0443(14) Uani 1 1 d . . .
H3 H 0.1928 0.9085 0.2903 0.053 Uiso 1 1 calc R . .
C4 C 0.1879(6) 0.7737(5) 0.1883(4) 0.0346(11) Uani 1 1 d . . .
C5 C 0.0628(6) 0.8231(6) 0.0950(5) 0.0461(14) Uani 1 1 d . . .
H5 H 0.0119 0.8976 0.0981 0.055 Uiso 1 1 calc R . .
C6 C 0.2634(5) 0.6600(5) 0.1837(4) 0.0269(10) Uani 1 1 d . . .
C7 C 0.0172(6) 0.7660(6) 0.0043(5) 0.0426(13) Uani 1 1 d . . .
H7 H -0.0641 0.8012 -0.0551 0.051 Uiso 1 1 calc R . .
C8 C 0.2121(6) 0.5978(5) 0.0865(4) 0.0276(11) Uani 1 1 d . . .
C9 C 0.0918(6) 0.6513(6) -0.0027(4) 0.0333(11) Uani 1 1 d . . .
C10 C 0.0454(6) 0.5871(6) -0.0961(5) 0.0403(14) Uani 1 1 d . . .
H10 H -0.0353 0.6198 -0.1570 0.048 Uiso 1 1 calc R . .
C11 C 0.1196(6) 0.4761(6) -0.0970(4) 0.0422(13) Uani 1 1 d . . .
H11 H 0.0903 0.4322 -0.1591 0.051 Uiso 1 1 calc R . .
C12 C 0.2384(6) 0.4280(6) -0.0062(4) 0.0347(11) Uani 1 1 d . . .
H12 H 0.2878 0.3518 -0.0087 0.042 Uiso 1 1 calc R . .
C25 C 0.6720(7) -0.0195(6) 0.4411(5) 0.0477(14) Uani 1 1 d . . .
H25A H 0.6261 -0.0184 0.4780 0.071 Uiso 1 1 calc R . .
H25B H 0.7667 0.0190 0.4839 0.071 Uiso 1 1 calc R . .
H25C H 0.6781 -0.1139 0.4230 0.071 Uiso 1 1 calc R . .
C26 C 0.5860(6) 0.0665(5) 0.3447(4) 0.0303(11) Uani 1 1 d . . .
C27 C 0.5000 -0.0011(8) 0.2500 0.0371(17) Uani 1 2 d S . .
H27 H 0.5000 -0.0983 0.2500 0.044 Uiso 1 2 calc SR . .
O12 O 1.0000 0.0942(7) 0.2500 0.103(4) Uani 1 2 d S . .
H12A H 0.9369 0.0402 0.1963 0.123 Uiso 1 1 d R . .

loop_
_atom_site_aniso_label
_atom_site_aniso_U_11
_atom_site_aniso_U_22
_atom_site_aniso_U_33
_atom_site_aniso_U_23
_atom_site_aniso_U_13
_atom_site_aniso_U_12
Dy1 0.0213(2) 0.0214(2) 0.0187(2) 0.000 0.00592(16) 0.000
O4 0.033(2) 0.052(2) 0.029(2) -0.0037(16) 0.0107(17) 0.0003(17)
O5 0.041(3) 0.043(2) 0.029(2) -0.0014(15) 0.011(2) -0.0015(17)
O6 0.070(3) 0.089(4) 0.076(3) -0.011(3) 0.055(3) 0.012(3)
O10 0.041(2) 0.0269(19) 0.0284(19) 0.0028(14) 0.0123(17) 0.0017(15)
N1 0.032(3) 0.027(2) 0.026(2) 0.0025(15) 0.019(2) 0.0024(15)
N2 0.025(2) 0.031(2) 0.022(2) 0.0039(16) 0.0111(18) 0.0030(17)
N5 0.032(3) 0.042(3) 0.039(3) -0.008(2) 0.020(2) -0.006(2)
C1 0.039(3) 0.033(3) 0.028(3) 0.001(2) 0.020(2) -0.001(2)
C2 0.049(3) 0.036(3) 0.039(3) -0.003(2) 0.030(3) 0.003(2)
C3 0.056(4) 0.033(3) 0.062(4) 0.001(3) 0.043(4) 0.010(3)
C4 0.032(3) 0.031(3) 0.046(3) 0.004(2) 0.025(3) 0.004(2)
C5 0.039(3) 0.036(3) 0.060(4) 0.007(3) 0.026(3) 0.015(3)
C6 0.025(3) 0.026(2) 0.030(3) 0.007(2) 0.015(2) 0.001(2)
C7 0.031(3) 0.039(3) 0.045(3) 0.014(3) 0.013(3) 0.011(2)
C8 0.023(3) 0.029(2) 0.031(3) 0.0069(19) 0.015(2) -0.0004(19)
C9 0.024(3) 0.036(2) 0.034(3) 0.012(2) 0.012(2) 0.001(2)
C10 0.029(3) 0.049(3) 0.028(3) 0.013(2) 0.006(3) -0.002(2)
C11 0.039(3) 0.054(4) 0.021(3) 0.001(2) 0.008(2) -0.003(3)
C12 0.033(3) 0.039(3) 0.025(3) 0.000(2) 0.011(2) 0.003(2)
C25 0.058(4) 0.033(3) 0.037(3) 0.009(2) 0.017(3) 0.010(3)
C26 0.031(3) 0.029(3) 0.030(3) 0.004(2) 0.016(2) 0.004(2)
C27 0.044(5) 0.030(4) 0.031(4) 0.000 0.017(4) 0.000
O12 0.066(6) 0.036(4) 0.167(11) 0.000 0.040(7) 0.000

loop_
_atom_type_symbol
_atom_type_description
_atom_type_scat_dispersion_real
_atom_type_scat_dispersion_imag
_atom_type_scat_source
C C 0.0033 0.0016 'International Tables Vol C Tables 4.2.6.8 and 6.1.1.4'
H H 0.0000 0.0000 'International Tables Vol C Tables 4.2.6.8 and 6.1.1.4'
Dy Dy -0.1892 4.4098 'International Tables Vol C Tables 4.2.6.8 and 6.1.1.4'
N N 0.0061 0.0033 'International Tables Vol C Tables 4.2.6.8 and 6.1.1.4'
O O 0.0106 0.0060 'International Tables Vol C Tables 4.2.6.8 and 6.1.1.4'

loop_
_geom_angle_atom_site_label_1
_geom_angle_atom_site_label_2
_geom_angle_atom_site_label_3
_geom_angle
_geom_angle_site_symmetry_1
_geom_angle_site_symmetry_3
_geom_angle_publ_flag
O10 Dy1 O10 73.76(18) 2_655 . ?
O10 Dy1 O4 70.84(13) 2_655 2_655 ?
O10 Dy1 O4 79.82(13) . 2_655 ?
O10 Dy1 O4 79.82(13) 2_655 . ?
O10 Dy1 O4 70.84(13) . . ?
O4 Dy1 O4 143.20(18) 2_655 . ?
O10 Dy1 N2 145.98(13) 2_655 2_655 ?
O10 Dy1 N2 76.81(13) . 2_655 ?
O4 Dy1 N2 120.09(12) 2_655 2_655 ?
O4 Dy1 N2 74.67(12) . 2_655 ?
O10 Dy1 N2 76.81(13) 2_655 . ?
O10 Dy1 N2 145.98(13) . . ?
O4 Dy1 N2 74.67(12) 2_655 . ?
O4 Dy1 N2 120.09(12) . . ?
N2 Dy1 N2 135.90(18) 2_655 . ?
O10 Dy1 N1 129.45(13) 2_655 2_655 ?
O10 Dy1 N1 132.21(14) . 2_655 ?
O4 Dy1 N1 142.70(13) 2_655 2_655 ?
O4 Dy1 N1 73.77(13) . 2_655 ?
N2 Dy1 N1 63.49(14) 2_655 2_655 ?
N2 Dy1 N1 80.38(14) . 2_655 ?
O10 Dy1 N1 132.21(14) 2_655 . ?
O10 Dy1 N1 129.45(13) . . ?
O4 Dy1 N1 73.77(13) 2_655 . ?
O4 Dy1 N1 142.70(13) . . ?
N2 Dy1 N1 80.38(14) 2_655 . ?
N2 Dy1 N1 63.49(13) . . ?
N1 Dy1 N1 70.40(18) 2_655 . ?
O10 Dy1 O5 109.66(12) 2_655 2_655 ?
O10 Dy1 O5 64.56(12) . 2_655 ?
O4 Dy1 O5 48.72(13) 2_655 2_655 ?
O4 Dy1 O5 128.53(13) . 2_655 ?
N2 Dy1 O5 71.43(13) 2_655 2_655 ?
N2 Dy1 O5 111.23(13) . 2_655 ?
N1 Dy1 O5 120.58(12) 2_655 2_655 ?
N1 Dy1 O5 65.57(12) . 2_655 ?
O10 Dy1 O5 64.56(12) 2_655 . ?
O10 Dy1 O5 109.66(12) . . ?
O4 Dy1 O5 128.53(13) 2_655 . ?
O4 Dy1 O5 48.72(13) . . ?
N2 Dy1 O5 111.23(13) 2_655 . ?
N2 Dy1 O5 71.43(13) . . ?
N1 Dy1 O5 65.57(12) 2_655 . ?
N1 Dy1 O5 120.58(12) . . ?
O5 Dy1 O5 173.33(15) 2_655 . ?
N5 O4 Dy1 101.3(3) . . ?
N5 O5 Dy1 91.5(3) . . ?
C26 O10 Dy1 136.6(3) . . ?
C1 N1 C6 118.1(4) . . ?
C1 N1 Dy1 123.1(4) . . ?
C6 N1 Dy1 118.7(3) . . ?
C12 N2 C8 117.5(4) . . ?
C12 N2 Dy1 121.2(3) . . ?
C8 N2 Dy1 121.2(3) . . ?
O6 N5 O5 121.8(5) . . ?
O6 N5 O4 121.4(5) . . ?
O5 N5 O4 116.9(4) . . ?
N1 C1 C2 123.2(5) . . ?
N1 C1 H1 118.4 . . ?
C2 C1 H1 118.4 . . ?
C3 C2 C1 119.2(5) . . ?
C3 C2 H2 120.4 . . ?
C1 C2 H2 120.4 . . ?
C2 C3 C4 119.5(5) . . ?
C2 C3 H3 120.2 . . ?
C4 C3 H3 120.2 . . ?
C3 C4 C6 117.8(5) . . ?
C3 C4 C5 123.3(5) . . ?
C6 C4 C5 119.0(5) . . ?
C7 C5 C4 121.9(5) . . ?
C7 C5 H5 119.0 . . ?
C4 C5 H5 119.0 . . ?
N1 C6 C4 122.3(5) . . ?
N1 C6 C8 119.0(4) . . ?
C4 C6 C8 118.7(5) . . ?
C5 C7 C9 120.4(5) . . ?
C5 C7 H7 119.8 . . ?
C9 C7 H7 119.8 . . ?
N2 C8 C9 122.2(5) . . ?
N2 C8 C6 117.4(5) . . ?
C9 C8 C6 120.4(5) . . ?
C10 C9 C8 118.4(5) . . ?
C10 C9 C7 121.9(5) . . ?
C8 C9 C7 119.6(5) . . ?
C11 C10 C9 118.9(5) . . ?
C11 C10 H10 120.5 . . ?
C9 C10 H10 120.5 . . ?
C10 C11 C12 120.0(5) . . ?
C10 C11 H11 120.0 . . ?
C12 C11 H11 120.0 . . ?
N2 C12 C11 122.9(5) . . ?
N2 C12 H12 118.5 . . ?
C11 C12 H12 118.5 . . ?
C26 C25 H25A 109.5 . . ?
C26 C25 H25B 109.5 . . ?
H25A C25 H25B 109.5 . . ?
C26 C25 H25C 109.5 . . ?
H25A C25 H25C 109.5 . . ?
H25B C25 H25C 109.5 . . ?
O10 C26 C27 124.1(5) . . ?
O10 C26 C25 116.7(4) . . ?
C27 C26 C25 119.2(5) . . ?
C26 C27 C26 124.8(7) . 2_655 ?
C26 C27 H27 117.6 . . ?
C26 C27 H27 117.6 2_655 . ?

loop_
_geom_bond_atom_site_label_1
_geom_bond_atom_site_label_2
_geom_bond_distance
_geom_bond_site_symmetry_2
_geom_bond_publ_flag
Dy1 O10 2.292(3) 2_655 ?
Dy1 O10 2.292(3) . ?
Dy1 O4 2.479(4) 2_655 ?
Dy1 O4 2.479(4) . ?
Dy1 N2 2.540(4) 2_655 ?
Dy1 N2 2.540(4) . ?
Dy1 N1 2.593(4) 2_655 ?
Dy1 N1 2.593(4) . ?
Dy1 O5 2.682(4) 2_655 ?
Dy1 O5 2.682(4) . ?
O4 N5 1.256(6) . ?
O5 N5 1.252(6) . ?
O6 N5 1.213(6) . ?
O10 C26 1.232(6) . ?
N1 C1 1.317(7) . ?
N1 C6 1.354(7) . ?
N2 C12 1.326(6) . ?
N2 C8 1.360(6) . ?
C1 C2 1.387(7) . ?
C1 H1 0.9300 . ?
C2 C3 1.363(8) . ?
C2 H2 0.9300 . ?
C3 C4 1.388(8) . ?
C3 H3 0.9300 . ?
C4 C6 1.403(7) . ?
C4 C5 1.428(8) . ?
C5 C7 1.324(8) . ?
C5 H5 0.9300 . ?
C6 C8 1.418(8) . ?
C7 C9 1.419(8) . ?
C7 H7 0.9300 . ?
C8 C9 1.390(8) . ?
C9 C10 1.386(8) . ?
C10 C11 1.353(8) . ?
C10 H10 0.9300 . ?
C11 C12 1.376(8) . ?
C11 H11 0.9300 . ?
C12 H12 0.9300 . ?
C25 C26 1.501(7) . ?
C25 H25A 0.9600 . ?
C25 H25B 0.9600 . ?
C25 H25C 0.9600 . ?
C26 C27 1.394(6) . ?
C27 C26 1.394(6) 2_655 ?
C27 H27 0.9300 . ?
O12 H12A 0.9001 . ?
